data_7023119
loop_
_publ_author_name
'Saha, Tanmoy Kumar'
'Mandal, Mrinmay'
'Thunga, Madhubabu'
'Chakraborty, Debashis'
'Ramkumar, Venkatachalam'

_publ_section_title
;
 Imino phenoxide complexes of niobium and tantalum as catalysts for the
 polymerization of lactides, \e-caprolactone and ethylene.
;
_journal_issue 28
_journal_name_full 'Dalton transactions (Cambridge, England : 2003)'
_journal_page_first 10304
_journal_page_last 10314
_journal_paper_doi 10.1039/c3dt50752a
_journal_volume 42
_journal_year 2013
_chemical_formula_sum 'C23 H41 Cl3 N Nb O3'
_chemical_formula_weight 578.83
_chemical_name_systematic
;
?
;
_space_group_IT_number 2
_symmetry_space_group_name_Hall '-P 1'
_symmetry_space_group_name_H-M 'P -1'
_atom_sites_solution_hydrogens geom
_atom_sites_solution_primary direct
_atom_sites_solution_secondary difmap
_audit_creation_method SHELXL-97
_cell_angle_alpha 90.509(3)
_cell_angle_beta 111.696(2)
_cell_angle_gamma 93.203(3)
_cell_formula_units_Z 2
_cell_length_a 11.0133(8)
_cell_length_b 11.7231(8)
_cell_length_c 11.7778(8)
_cell_measurement_temperature 173(2)
_cell_volume 1409.99(17)
_computing_structure_refinement 'SHELXL-97 (Sheldrick, 1997)'
_computing_structure_solution 'SHELXS-97 (Sheldrick, 1990)'
_diffrn_ambient_temperature 173(2)
_diffrn_measured_fraction_theta_full 0.974
_diffrn_measured_fraction_theta_max 0.900
_diffrn_radiation_monochromator graphite
_diffrn_radiation_source 'fine-focus sealed tube'
_diffrn_radiation_type MoK\a
_diffrn_radiation_wavelength 0.71073
_diffrn_reflns_av_R_equivalents 0.0276
_diffrn_reflns_av_sigmaI/netI 0.0435
_diffrn_reflns_limit_h_max 13
_diffrn_reflns_limit_h_min -14
_diffrn_reflns_limit_k_max 13
_diffrn_reflns_limit_k_min -15
_diffrn_reflns_limit_l_max 15
_diffrn_reflns_limit_l_min -15
_diffrn_reflns_number 16597
_diffrn_reflns_theta_full 25.00
_diffrn_reflns_theta_max 28.10
_diffrn_reflns_theta_min 1.74
_exptl_absorpt_coefficient_mu 0.734
_exptl_absorpt_correction_T_max 0.8672
_exptl_absorpt_correction_T_min 0.8210
_exptl_crystal_density_diffrn 1.363
_exptl_crystal_density_method 'not measured'
_exptl_crystal_F_000 604
_exptl_crystal_size_max 0.28
_exptl_crystal_size_mid 0.25
_exptl_crystal_size_min 0.20
_refine_diff_density_max 0.699
_refine_diff_density_min -0.707
_refine_diff_density_rms 0.078
_refine_ls_extinction_method none
_refine_ls_goodness_of_fit_ref 1.011
_refine_ls_hydrogen_treatment mixed
_refine_ls_matrix_type full
_refine_ls_number_parameters 295
_refine_ls_number_reflns 6186
_refine_ls_number_restraints 0
_refine_ls_restrained_S_all 1.011
_refine_ls_R_factor_all 0.0594
_refine_ls_R_factor_gt 0.0379
_refine_ls_shift/su_max 0.000
_refine_ls_shift/su_mean 0.000
_refine_ls_structure_factor_coef Fsqd
_refine_ls_weighting_details 'calc w=1/[\s^2^(Fo^2^)+(0.0403P)^2^+1.4975P] where P=(Fo^2^+2Fc^2^)/3'
_refine_ls_weighting_scheme calc
_refine_ls_wR_factor_gt 0.0858
_refine_ls_wR_factor_ref 0.0971
_reflns_number_gt 4777
_reflns_number_total 6186
_reflns_threshold_expression >2sigma(I)
_cod_data_source_file c3dt50752a.cif
_cod_data_source_block new2
_cod_original_cell_volume 1409.98(17)
_cod_database_code 7023119

loop_
_symmetry_equiv_pos_as_xyz
'x, y, z'
'-x, -y, -z'

loop_
_atom_site_label
_atom_site_type_symbol
_atom_site_fract_x
_atom_site_fract_y
_atom_site_fract_z
_atom_site_U_iso_or_equiv
_atom_site_adp_type
_atom_site_occupancy
_atom_site_symmetry_multiplicity
_atom_site_calc_flag
_atom_site_refinement_flags
C1 C 0.5250(3) 0.2317(2) 0.5699(2) 0.0230(6) Uani 1 1 d .
C2 C 0.5997(3) 0.2206(2) 0.6950(2) 0.0254(6) Uani 1 1 d .
H2 H 0.6783 0.1818 0.7187 0.031 Uiso 1 1 calc R
C3 C 0.5607(3) 0.2652(3) 0.7832(2) 0.0282(6) Uani 1 1 d .
C4 C 0.4496(3) 0.3282(3) 0.7431(2) 0.0296(6) Uani 1 1 d .
H4 H 0.4237 0.3616 0.8038 0.036 Uiso 1 1 calc R
C5 C 0.3739(3) 0.3461(2) 0.6222(2) 0.0247(6) Uani 1 1 d .
C6 C 0.4091(3) 0.2897(2) 0.5330(2) 0.0223(6) Uani 1 1 d .
C7 C 0.5767(2) 0.1934(2) 0.4807(2) 0.0220(6) Uani 1 1 d .
H7 H 0.5446 0.2247 0.4017 0.026 Uiso 1 1 calc R
C8 C 0.7437(3) 0.0914(2) 0.4289(2) 0.0242(6) Uani 1 1 d .
C9 C 0.8847(3) 0.1233(3) 0.5121(3) 0.0360(7) Uani 1 1 d .
H9A H 0.8941 0.2047 0.5355 0.054 Uiso 1 1 calc R
H9B H 0.9431 0.1080 0.4688 0.054 Uiso 1 1 calc R
H9C H 0.9078 0.0777 0.5856 0.054 Uiso 1 1 calc R
C10 C 0.7233(3) -0.0363(3) 0.4005(3) 0.0346(7) Uani 1 1 d .
H10A H 0.7471 -0.0774 0.4771 0.052 Uiso 1 1 calc R
H10B H 0.7785 -0.0582 0.3561 0.052 Uiso 1 1 calc R
H10C H 0.6312 -0.0557 0.3501 0.052 Uiso 1 1 calc R
C11 C 0.7044(3) 0.1594(3) 0.3136(3) 0.0385(8) Uani 1 1 d .
H11A H 0.6123 0.1397 0.2633 0.058 Uiso 1 1 calc R
H11B H 0.7593 0.1414 0.2674 0.058 Uiso 1 1 calc R
H11C H 0.7163 0.2413 0.3354 0.058 Uiso 1 1 calc R
C12 C 0.6320(3) 0.2449(3) 0.9203(3) 0.0398(8) Uani 1 1 d .
C13 C 0.7658(4) 0.2000(3) 0.9470(3) 0.0483(9) Uani 1 1 d .
H13A H 0.7563 0.1275 0.9014 0.072 Uiso 1 1 calc R
H13B H 0.8077 0.1876 1.0348 0.072 Uiso 1 1 calc R
H13C H 0.8200 0.2558 0.9220 0.072 Uiso 1 1 calc R
C14 C 0.6492(4) 0.3556(4) 0.9957(3) 0.0689(14) Uani 1 1 d .
H14A H 0.7017 0.3427 1.0816 0.103 Uiso 1 1 calc R
H14B H 0.5631 0.3799 0.9888 0.103 Uiso 1 1 calc R
H14C H 0.6939 0.4153 0.9649 0.103 Uiso 1 1 calc R
C15 C 0.5478(5) 0.1547(5) 0.9562(4) 0.0878(17) Uani 1 1 d .
H15A H 0.5350 0.0853 0.9051 0.132 Uiso 1 1 calc R
H15B H 0.4626 0.1844 0.9441 0.132 Uiso 1 1 calc R
H15C H 0.5920 0.1368 1.0423 0.132 Uiso 1 1 calc R
C16 C 0.2600(3) 0.4248(3) 0.5887(3) 0.0313(7) Uani 1 1 d .
C17 C 0.2544(3) 0.4864(3) 0.7017(3) 0.0396(8) Uani 1 1 d .
H17A H 0.2382 0.4301 0.7563 0.059 Uiso 1 1 calc R
H17B H 0.1836 0.5388 0.6764 0.059 Uiso 1 1 calc R
H17C H 0.3380 0.5298 0.7448 0.059 Uiso 1 1 calc R
C18 C 0.1293(3) 0.3564(3) 0.5272(3) 0.0433(8) Uani 1 1 d .
H18A H 0.1270 0.3202 0.4510 0.065 Uiso 1 1 calc R
H18B H 0.0577 0.4078 0.5089 0.065 Uiso 1 1 calc R
H18C H 0.1193 0.2974 0.5820 0.065 Uiso 1 1 calc R
C19 C 0.2814(3) 0.5173(3) 0.5048(3) 0.0404(8) Uani 1 1 d .
H19A H 0.3671 0.5581 0.5458 0.061 Uiso 1 1 calc R
H19B H 0.2125 0.5713 0.4868 0.061 Uiso 1 1 calc R
H19C H 0.2784 0.4812 0.4283 0.061 Uiso 1 1 calc R
C20 C 0.0193(5) 0.4239(4) 0.1605(4) 0.0750(14) Uani 1 1 d .
H20A H -0.0456 0.3863 0.1902 0.090 Uiso 1 1 calc R
H20B H -0.0095 0.4056 0.0718 0.090 Uiso 1 1 calc R
C21 C 0.0216(5) 0.5477(4) 0.1791(4) 0.0773(14) Uani 1 1 d .
H21A H 0.0314 0.5652 0.2637 0.116 Uiso 1 1 calc R
H21B H -0.0604 0.5763 0.1231 0.116 Uiso 1 1 calc R
H21C H 0.0955 0.5846 0.1629 0.116 Uiso 1 1 calc R
C22 C 0.1619(8) 0.1240(5) -0.0130(4) 0.133(3) Uani 1 1 d .
H22A H 0.2526 0.1014 0.0066 0.159 Uiso 1 1 calc R
H22B H 0.1093 0.0544 -0.0076 0.159 Uiso 1 1 calc R
C23 C 0.1172(7) 0.1539(6) -0.1279(4) 0.123(3) Uani 1 1 d .
H23A H 0.0268 0.1756 -0.1509 0.184 Uiso 1 1 calc R
H23B H 0.1197 0.0894 -0.1803 0.184 Uiso 1 1 calc R
H23C H 0.1718 0.2189 -0.1379 0.184 Uiso 1 1 calc R
Cl1 Cl 0.34304(7) 0.06526(6) 0.28336(6) 0.03197(17) Uani 1 1 d .
Cl2 Cl 0.05742(7) 0.14531(7) 0.28037(7) 0.03763(19) Uani 1 1 d .
Cl3 Cl 0.41703(8) 0.33984(8) 0.20195(7) 0.0417(2) Uani 1 1 d .
H1N H 0.680(3) 0.086(3) 0.565(3) 0.027(8) Uiso 1 1 d .
N1 N 0.6638(2) 0.1193(2) 0.5025(2) 0.0230(5) Uani 1 1 d .
Nb1 Nb 0.23421(2) 0.25126(2) 0.24173(2) 0.02631(9) Uani 1 1 d .
O1 O 0.33174(18) 0.28913(16) 0.41452(16) 0.0253(4) Uani 1 1 d .
O2 O 0.1382(2) 0.38072(19) 0.2193(2) 0.0391(5) Uani 1 1 d .
O3 O 0.1648(2) 0.20109(19) 0.08061(17) 0.0378(5) Uani 1 1 d .

loop_
_atom_site_aniso_label
_atom_site_aniso_U_11
_atom_site_aniso_U_22
_atom_site_aniso_U_33
_atom_site_aniso_U_23
_atom_site_aniso_U_13
_atom_site_aniso_U_12
C1 0.0255(14) 0.0235(14) 0.0209(13) -0.0002(10) 0.0096(11) 0.0014(12)
C2 0.0232(13) 0.0289(15) 0.0221(13) 0.0001(11) 0.0059(11) 0.0025(12)
C3 0.0288(15) 0.0319(16) 0.0214(13) -0.0035(11) 0.0071(11) -0.0014(13)
C4 0.0325(15) 0.0341(17) 0.0246(14) -0.0083(12) 0.0139(12) -0.0008(13)
C5 0.0217(13) 0.0257(15) 0.0275(14) -0.0049(11) 0.0106(11) 0.0000(12)
C6 0.0222(13) 0.0220(14) 0.0225(13) 0.0024(10) 0.0083(10) -0.0008(11)
C7 0.0211(13) 0.0253(14) 0.0188(12) -0.0003(10) 0.0067(10) -0.0012(11)
C8 0.0237(13) 0.0296(15) 0.0234(13) 0.0028(11) 0.0127(11) 0.0061(12)
C9 0.0239(15) 0.0436(19) 0.0418(18) -0.0008(14) 0.0141(13) 0.0006(14)
C10 0.0372(17) 0.0350(18) 0.0368(17) -0.0050(13) 0.0199(14) 0.0024(14)
C11 0.0453(19) 0.051(2) 0.0287(15) 0.0145(14) 0.0226(14) 0.0193(16)
C12 0.0423(18) 0.053(2) 0.0197(14) -0.0044(14) 0.0072(13) 0.0022(16)
C13 0.058(2) 0.054(2) 0.0212(15) -0.0011(15) 0.0007(15) 0.0147(19)
C14 0.066(3) 0.091(3) 0.0334(19) -0.028(2) -0.0031(18) 0.031(2)
C15 0.085(3) 0.136(5) 0.031(2) 0.029(2) 0.012(2) -0.027(3)
C16 0.0273(15) 0.0297(16) 0.0364(16) -0.0084(13) 0.0112(12) 0.0040(13)
C17 0.0381(17) 0.0387(19) 0.0454(19) -0.0120(15) 0.0194(15) 0.0063(15)
C18 0.0246(15) 0.047(2) 0.055(2) -0.0162(17) 0.0121(15) 0.0035(15)
C19 0.049(2) 0.0302(17) 0.0410(18) -0.0020(14) 0.0138(15) 0.0113(15)
C20 0.074(3) 0.072(3) 0.065(3) 0.007(2) 0.006(2) 0.023(3)
C21 0.086(3) 0.068(3) 0.087(3) 0.028(3) 0.035(3) 0.043(3)
C22 0.235(8) 0.105(5) 0.032(2) -0.006(3) 0.009(3) 0.086(5)
C23 0.184(7) 0.133(5) 0.048(3) -0.020(3) 0.034(4) 0.043(5)
Cl1 0.0368(4) 0.0287(4) 0.0276(3) 0.0002(3) 0.0080(3) 0.0074(3)
Cl2 0.0313(4) 0.0464(5) 0.0331(4) 0.0003(3) 0.0106(3) -0.0047(4)
Cl3 0.0356(4) 0.0512(5) 0.0396(4) 0.0152(4) 0.0154(3) 0.0023(4)
N1 0.0232(12) 0.0302(13) 0.0169(11) 0.0021(10) 0.0088(9) 0.0034(10)
Nb1 0.02652(14) 0.02981(15) 0.02037(13) 0.00304(10) 0.00558(10) 0.00525(11)
O1 0.0239(10) 0.0274(11) 0.0227(9) -0.0007(8) 0.0061(8) 0.0046(8)
O2 0.0328(12) 0.0422(13) 0.0404(12) -0.0050(10) 0.0112(10) 0.0034(10)
O3 0.0415(12) 0.0467(14) 0.0223(10) 0.0003(9) 0.0079(9) 0.0057(11)

loop_
_atom_type_symbol
_atom_type_description
_atom_type_scat_dispersion_real
_atom_type_scat_dispersion_imag
_atom_type_scat_source
C C 0.0033 0.0016 'International Tables Vol C Tables 4.2.6.8 and 6.1.1.4'
H H 0.0000 0.0000 'International Tables Vol C Tables 4.2.6.8 and 6.1.1.4'
N N 0.0061 0.0033 'International Tables Vol C Tables 4.2.6.8 and 6.1.1.4'
O O 0.0106 0.0060 'International Tables Vol C Tables 4.2.6.8 and 6.1.1.4'
Cl Cl 0.1484 0.1585 'International Tables Vol C Tables 4.2.6.8 and 6.1.1.4'
Nb Nb -2.0727 0.6215 'International Tables Vol C Tables 4.2.6.8 and 6.1.1.4'

loop_
_geom_angle_atom_site_label_1
_geom_angle_atom_site_label_2
_geom_angle_atom_site_label_3
_geom_angle
C6 C1 C2 120.4(2)
C6 C1 C7 120.4(2)
C2 C1 C7 118.9(2)
C3 C2 C1 121.0(3)
C3 C2 H2 119.5
C1 C2 H2 119.5
C2 C3 C4 116.9(2)
C2 C3 C12 122.5(3)
C4 C3 C12 120.6(3)
C5 C4 C3 125.3(3)
C5 C4 H4 117.3
C3 C4 H4 117.3
C4 C5 C6 116.5(2)
C4 C5 C16 120.8(2)
C6 C5 C16 122.7(2)
O1 C6 C1 119.8(2)
O1 C6 C5 120.7(2)
C1 C6 C5 119.5(2)
N1 C7 C1 123.6(2)
N1 C7 H7 118.2
C1 C7 H7 118.2
N1 C8 C11 110.6(2)
N1 C8 C10 107.4(2)
C11 C8 C10 111.8(2)
N1 C8 C9 105.0(2)
C11 C8 C9 111.1(3)
C10 C8 C9 110.6(2)
C8 C9 H9A 109.5
C8 C9 H9B 109.5
H9A C9 H9B 109.5
C8 C9 H9C 109.5
H9A C9 H9C 109.5
H9B C9 H9C 109.5
C8 C10 H10A 109.5
C8 C10 H10B 109.5
H10A C10 H10B 109.5
C8 C10 H10C 109.5
H10A C10 H10C 109.5
H10B C10 H10C 109.5
C8 C11 H11A 109.5
C8 C11 H11B 109.5
H11A C11 H11B 109.5
C8 C11 H11C 109.5
H11A C11 H11C 109.5
H11B C11 H11C 109.5
C13 C12 C14 108.4(3)
C13 C12 C15 108.5(3)
C14 C12 C15 110.4(4)
C13 C12 C3 111.9(3)
C14 C12 C3 110.7(3)
C15 C12 C3 106.9(3)
C12 C13 H13A 109.5
C12 C13 H13B 109.5
H13A C13 H13B 109.5
C12 C13 H13C 109.5
H13A C13 H13C 109.5
H13B C13 H13C 109.5
C12 C14 H14A 109.5
C12 C14 H14B 109.5
H14A C14 H14B 109.5
C12 C14 H14C 109.5
H14A C14 H14C 109.5
H14B C14 H14C 109.5
C12 C15 H15A 109.5
C12 C15 H15B 109.5
H15A C15 H15B 109.5
C12 C15 H15C 109.5
H15A C15 H15C 109.5
H15B C15 H15C 109.5
C18 C16 C17 107.3(3)
C18 C16 C5 110.7(2)
C17 C16 C5 111.8(2)
C18 C16 C19 111.4(3)
C17 C16 C19 107.2(3)
C5 C16 C19 108.4(2)
C16 C17 H17A 109.5
C16 C17 H17B 109.5
H17A C17 H17B 109.5
C16 C17 H17C 109.5
H17A C17 H17C 109.5
H17B C17 H17C 109.5
C16 C18 H18A 109.5
C16 C18 H18B 109.5
H18A C18 H18B 109.5
C16 C18 H18C 109.5
H18A C18 H18C 109.5
H18B C18 H18C 109.5
C16 C19 H19A 109.5
C16 C19 H19B 109.5
H19A C19 H19B 109.5
C16 C19 H19C 109.5
H19A C19 H19C 109.5
H19B C19 H19C 109.5
O2 C20 C21 112.8(4)
O2 C20 H20A 109.0
C21 C20 H20A 109.0
O2 C20 H20B 109.0
C21 C20 H20B 109.0
H20A C20 H20B 107.8
C20 C21 H21A 109.5
C20 C21 H21B 109.5
H21A C21 H21B 109.5
C20 C21 H21C 109.5
H21A C21 H21C 109.5
H21B C21 H21C 109.5
C23 C22 O3 120.5(5)
C23 C22 H22A 107.2
O3 C22 H22A 107.2
C23 C22 H22B 107.2
O3 C22 H22B 107.2
H22A C22 H22B 106.8
C22 C23 H23A 109.5
C22 C23 H23B 109.5
H23A C23 H23B 109.5
C22 C23 H23C 109.5
H23A C23 H23C 109.5
H23B C23 H23C 109.5
C7 N1 C8 128.1(2)
C7 N1 H1N 116(2)
C8 N1 H1N 116(2)
O3 Nb1 O2 95.78(9)
O3 Nb1 O1 170.56(8)
O2 Nb1 O1 93.00(8)
O3 Nb1 Cl3 88.14(7)
O2 Nb1 Cl3 96.58(7)
O1 Nb1 Cl3 87.41(6)
O3 Nb1 Cl2 90.22(7)
O2 Nb1 Cl2 88.45(7)
O1 Nb1 Cl2 93.49(6)
Cl3 Nb1 Cl2 174.84(3)
O3 Nb1 Cl1 85.94(7)
O2 Nb1 Cl1 172.54(7)
O1 Nb1 Cl1 85.80(6)
Cl3 Nb1 Cl1 90.72(3)
Cl2 Nb1 Cl1 84.29(3)
C6 O1 Nb1 166.02(17)
C20 O2 Nb1 145.3(3)
C22 O3 Nb1 150.3(3)

loop_
_geom_bond_atom_site_label_1
_geom_bond_atom_site_label_2
_geom_bond_distance
C1 C6 1.405(4)
C1 C2 1.408(3)
C1 C7 1.446(4)
C2 C3 1.372(4)
C2 H2 0.9500
C3 C4 1.395(4)
C3 C12 1.540(4)
C4 C5 1.384(4)
C4 H4 0.9500
C5 C6 1.417(4)
C5 C16 1.534(4)
C6 O1 1.339(3)
C7 N1 1.287(3)
C7 H7 0.9500
C8 N1 1.491(3)
C8 C11 1.514(4)
C8 C10 1.516(4)
C8 C9 1.522(4)
C9 H9A 0.9800
C9 H9B 0.9800
C9 H9C 0.9800
C10 H10A 0.9800
C10 H10B 0.9800
C10 H10C 0.9800
C11 H11A 0.9800
C11 H11B 0.9800
C11 H11C 0.9800
C12 C13 1.515(5)
C12 C14 1.529(5)
C12 C15 1.531(6)
C13 H13A 0.9800
C13 H13B 0.9800
C13 H13C 0.9800
C14 H14A 0.9800
C14 H14B 0.9800
C14 H14C 0.9800
C15 H15A 0.9800
C15 H15B 0.9800
C15 H15C 0.9800
C16 C18 1.526(4)
C16 C17 1.531(4)
C16 C19 1.540(4)
C17 H17A 0.9800
C17 H17B 0.9800
C17 H17C 0.9800
C18 H18A 0.9800
C18 H18B 0.9800
C18 H18C 0.9800
C19 H19A 0.9800
C19 H19B 0.9800
C19 H19C 0.9800
C20 O2 1.365(5)
C20 C21 1.464(6)
C20 H20A 0.9900
C20 H20B 0.9900
C21 H21A 0.9800
C21 H21B 0.9800
C21 H21C 0.9800
C22 C23 1.316(6)
C22 O3 1.409(5)
C22 H22A 0.9900
C22 H22B 0.9900
C23 H23A 0.9800
C23 H23B 0.9800
C23 H23C 0.9800
Cl1 Nb1 2.5115(8)
Cl2 Nb1 2.4364(8)
Cl3 Nb1 2.4134(8)
N1 H1N 0.80(3)
Nb1 O3 1.841(2)
Nb1 O2 1.863(2)
Nb1 O1 1.9512(18)

loop_
_geom_torsion_atom_site_label_1
_geom_torsion_atom_site_label_2
_geom_torsion_atom_site_label_3
_geom_torsion_atom_site_label_4
_geom_torsion
C6 C1 C2 C3 0.5(4)
C7 C1 C2 C3 173.9(3)
C1 C2 C3 C4 -4.4(4)
C1 C2 C3 C12 173.9(3)
C2 C3 C4 C5 2.2(5)
C12 C3 C4 C5 -176.1(3)
C3 C4 C5 C6 3.9(4)
C3 C4 C5 C16 -175.1(3)
C2 C1 C6 O1 -172.9(2)
C7 C1 C6 O1 13.8(4)
C2 C1 C6 C5 5.8(4)
C7 C1 C6 C5 -167.5(3)
C4 C5 C6 O1 170.9(2)
C16 C5 C6 O1 -10.1(4)
C4 C5 C6 C1 -7.7(4)
C16 C5 C6 C1 171.3(3)
C6 C1 C7 N1 -164.0(3)
C2 C1 C7 N1 22.5(4)
C2 C3 C12 C13 15.4(4)
C4 C3 C12 C13 -166.5(3)
C2 C3 C12 C14 136.4(3)
C4 C3 C12 C14 -45.4(4)
C2 C3 C12 C15 -103.3(4)
C4 C3 C12 C15 74.9(4)
C4 C5 C16 C18 -113.3(3)
C6 C5 C16 C18 67.7(4)
C4 C5 C16 C17 6.3(4)
C6 C5 C16 C17 -172.7(3)
C4 C5 C16 C19 124.3(3)
C6 C5 C16 C19 -54.7(4)
C1 C7 N1 C8 -166.1(3)
C11 C8 N1 C7 -3.2(4)
C10 C8 N1 C7 -125.4(3)
C9 C8 N1 C7 116.7(3)
C1 C6 O1 Nb1 33.1(9)
C5 C6 O1 Nb1 -145.5(6)
O3 Nb1 O1 C6 -30.1(11)
O2 Nb1 O1 C6 171.5(7)
Cl3 Nb1 O1 C6 -92.0(7)
Cl2 Nb1 O1 C6 82.9(7)
Cl1 Nb1 O1 C6 -1.1(7)
C21 C20 O2 Nb1 -172.7(3)
O3 Nb1 O2 C20 39.7(5)
O1 Nb1 O2 C20 -143.8(5)
Cl3 Nb1 O2 C20 128.5(5)
Cl2 Nb1 O2 C20 -50.3(5)
Cl1 Nb1 O2 C20 -63.3(8)
C23 C22 O3 Nb1 -155.2(5)
O2 Nb1 O3 C22 174.7(8)
O1 Nb1 O3 C22 16.4(11)
Cl3 Nb1 O3 C22 78.3(8)
Cl2 Nb1 O3 C22 -96.8(8)
Cl1 Nb1 O3 C22 -12.6(8)
